data_7062746
loop_
_publ_author_name
'Bakaev, I. V.'
'Romashev, N. F.'
'Komlyagina, V. I.'
'Samsonenko, D. G.'
'Gushchin, A. L.'

_publ_section_title
;
 Mono(arylhydrazino)acenaphthenones as a platform for the design of NIR
 chromophores based on Pd(ii)-BIAN complexes
;
_journal_issue 40
_journal_name_full 'New Journal of Chemistry'
_journal_page_first 18825
_journal_page_last 18834
_journal_paper_doi 10.1039/D3NJ03832G
_journal_volume 47
_journal_year 2023
_chemical_formula_sum 'C55.5 H52 Cl F3 N4 O4 Pd S'
_chemical_formula_weight 1069.92
_space_group_crystal_system monoclinic
_space_group_IT_number 14
_space_group_name_Hall '-P 2ybc'
_space_group_name_H-M_alt 'P 1 21/c 1'
_atom_sites_solution_hydrogens geom
_atom_sites_solution_primary dual
_atom_sites_solution_secondary difmap
_audit_creation_method SHELXL-2019/3
_audit_update_record
;
2023-08-16 deposited with the CCDC.	2023-09-21 downloaded from the CCDC.
;
_cell_angle_alpha 90
_cell_angle_beta 104.3940(10)
_cell_angle_gamma 90
_cell_formula_units_Z 4
_cell_length_a 16.8571(4)
_cell_length_b 13.4598(3)
_cell_length_c 23.7954(5)
_cell_measurement_reflns_used 9745
_cell_measurement_temperature 150(2)
_cell_measurement_theta_max 25.67
_cell_measurement_theta_min 2.33
_cell_volume 5229.5(2)
_computing_cell_refinement 'SAINT (Bruker-AXS, 2016)'
_computing_data_collection 'APEX3 (Bruker-AXS, 2016)'
_computing_data_reduction 'SAINT (Bruker-AXS, 2016)'
_computing_molecular_graphics 'ShelXle (H\"ubschle, 2011)'
_computing_publication_material 'CIFTAB (Sheldrick, 2015)'
_computing_structure_refinement 'SHELXL-2018 (Sheldrick, 2015)'
_computing_structure_solution 'SHELXT-2018 (Sheldrick, 2015)'
_diffrn_ambient_temperature 150(2)
_diffrn_detector PIXEL
_diffrn_detector_area_resol_mean 7.41
_diffrn_detector_type 'Bruker PHOTON III area detector'
_diffrn_measured_fraction_theta_full 0.999
_diffrn_measured_fraction_theta_max 0.999
_diffrn_measurement_device 'three-circle diffractometer'
_diffrn_measurement_device_type 'Bruker D8 Venture diffractometer'
_diffrn_measurement_method '\w and \f scans'
_diffrn_radiation_monochromator 'Incoatec HELIOS multilayer mirrors'
_diffrn_radiation_type MoK\a
_diffrn_radiation_wavelength 0.71073
_diffrn_reflns_av_R_equivalents 0.0651
_diffrn_reflns_av_unetI/netI 0.0475
_diffrn_reflns_Laue_measured_fraction_full 0.999
_diffrn_reflns_Laue_measured_fraction_max 0.999
_diffrn_reflns_limit_h_max 20
_diffrn_reflns_limit_h_min -20
_diffrn_reflns_limit_k_max 16
_diffrn_reflns_limit_k_min -16
_diffrn_reflns_limit_l_max 29
_diffrn_reflns_limit_l_min -28
_diffrn_reflns_number 54753
_diffrn_reflns_point_group_measured_fraction_full 0.999
_diffrn_reflns_point_group_measured_fraction_max 0.999
_diffrn_reflns_theta_full 25.242
_diffrn_reflns_theta_max 25.683
_diffrn_reflns_theta_min 2.019
_diffrn_source 'Incoatec IuS3.0 microfocus X-ray tube'
_exptl_absorpt_coefficient_mu 0.505
_exptl_absorpt_correction_T_max 0.7453
_exptl_absorpt_correction_T_min 0.6969
_exptl_absorpt_correction_type multi-scan
_exptl_absorpt_process_details
;
 SADABS 2016/2: Krause, L., Herbst-Irmer, R., Sheldrick G.M. & Stalke D.,
 J. Appl. Cryst. 48 (2015) 3-10
;
_exptl_crystal_colour black
_exptl_crystal_density_diffrn 1.359
_exptl_crystal_description plate
_exptl_crystal_F_000 2204
_exptl_crystal_size_max 0.20
_exptl_crystal_size_mid 0.15
_exptl_crystal_size_min 0.04
_refine_diff_density_max 1.503
_refine_diff_density_min -1.057
_refine_diff_density_rms 0.113
_refine_ls_extinction_method none
_refine_ls_goodness_of_fit_ref 1.080
_refine_ls_hydrogen_treatment constr
_refine_ls_matrix_type full
_refine_ls_number_parameters 795
_refine_ls_number_reflns 9921
_refine_ls_number_restraints 1002
_refine_ls_restrained_S_all 1.086
_refine_ls_R_factor_all 0.0954
_refine_ls_R_factor_gt 0.0713
_refine_ls_shift/su_max 0.001
_refine_ls_shift/su_mean 0.000
_refine_ls_structure_factor_coef Fsqd
_refine_ls_weighting_details 'w=1/[\s^2^(Fo^2^)+(0.1425P)^2^+5.3464P] where P=(Fo^2^+2Fc^2^)/3'
_refine_ls_weighting_scheme calc
_refine_ls_wR_factor_gt 0.2100
_refine_ls_wR_factor_ref 0.2302
_reflns_Friedel_coverage 0.000
_reflns_number_gt 7283
_reflns_number_total 9921
_reflns_threshold_expression 'I > 2\s(I)'
_cod_data_source_file d3nj03832g2.cif
_cod_data_source_block nk48
_cod_depositor_comments 'Adding full bibliography for 7062743--7062746.cif.'
_cod_original_sg_symbol_H-M 'P 21/c'
_cod_database_code 7062746
_shelx_shelxl_version_number 2019/3
_shelx_space_group_comment
;
The symmetry employed for this shelxl refinement is uniquely defined
by the following loop, which should always be used as a source of
symmetry information in preference to the above space-group names.
They are only intended as comments.
;
_shelx_estimated_absorpt_t_min 0.906
_shelx_estimated_absorpt_t_max 0.980

loop_
_space_group_symop_operation_xyz
'x, y, z'
'-x, y+1/2, -z+1/2'
'-x, -y, -z'
'x, -y-1/2, z-1/2'

loop_
_atom_site_label
_atom_site_type_symbol
_atom_site_fract_x
_atom_site_fract_y
_atom_site_fract_z
_atom_site_U_iso_or_equiv
_atom_site_adp_type
_atom_site_occupancy
_atom_site_site_symmetry_order
_atom_site_calc_flag
_atom_site_refinement_flags_posn
_atom_site_refinement_flags_adp
_atom_site_refinement_flags_occupancy
_atom_site_disorder_assembly
_atom_site_disorder_group
Pd1 Pd 0.69027(2) 0.66826(3) 0.17439(2) 0.03801(17) Uani 1 1 d . . . . .
N11 N 0.8025(3) 0.6200(3) 0.22001(18) 0.0417(10) Uani 1 1 d . . . . .
N12 N 0.7185(3) 0.7814(3) 0.23690(18) 0.0414(10) Uani 1 1 d . . . . .
C101 C 0.8337(3) 0.6734(4) 0.2645(2) 0.0440(12) Uani 1 1 d . . . . .
C102 C 0.7858(4) 0.7611(4) 0.2748(2) 0.0438(12) Uani 1 1 d . . . . .
C103 C 0.8291(4) 0.8028(5) 0.3313(2) 0.0494(13) Uani 1 1 d . . . . .
C104 C 0.8999(4) 0.7431(5) 0.3506(2) 0.0513(14) Uani 1 1 d . . . . .
C105 C 0.9068(4) 0.6654(4) 0.3127(3) 0.0489(13) Uani 1 1 d . . . . .
C106 C 0.9728(4) 0.6004(5) 0.3269(3) 0.0551(14) Uani 1 1 d . . . . .
H106 H 0.978386 0.547153 0.301913 0.066 Uiso 1 1 calc R U . . .
C107 C 1.0312(4) 0.6169(7) 0.3799(3) 0.074(2) Uani 1 1 d . . . . .
H107 H 1.077430 0.574188 0.390068 0.088 Uiso 1 1 calc R U . . .
C108 C 1.0242(5) 0.6908(6) 0.4169(3) 0.073(2) Uani 1 1 d . . . . .
H108 H 1.064757 0.697514 0.452396 0.087 Uiso 1 1 calc R U . . .
C109 C 0.9581(4) 0.7583(5) 0.4040(2) 0.0603(17) Uani 1 1 d . . . . .
C110 C 0.9414(5) 0.8382(6) 0.4377(3) 0.073(2) Uani 1 1 d . . . . .
H110 H 0.978994 0.852336 0.473744 0.087 Uiso 1 1 calc R U . . .
C111 C 0.8731(5) 0.8957(6) 0.4202(3) 0.071(2) Uani 1 1 d . . . . .
H111 H 0.864171 0.947747 0.444937 0.086 Uiso 1 1 calc R U . . .
C112 C 0.8137(4) 0.8805(5) 0.3656(2) 0.0593(16) Uani 1 1 d . . . . .
H112 H 0.766673 0.921550 0.353674 0.071 Uiso 1 1 calc R U . . .
C113 C 0.8416(3) 0.5296(4) 0.2101(2) 0.0429(12) Uani 1 1 d . . . . .
C114 C 0.8897(4) 0.5295(5) 0.1705(2) 0.0561(15) Uani 1 1 d . U . . .
C115 C 0.9286(5) 0.4406(6) 0.1636(3) 0.075(2) Uani 1 1 d . . . . .
H115 H 0.963458 0.438429 0.137752 0.090 Uiso 1 1 calc R U . . .
C116 C 0.9180(5) 0.3569(6) 0.1928(4) 0.077(2) Uani 1 1 d . . . . .
H116 H 0.945427 0.297400 0.187333 0.093 Uiso 1 1 calc R U . . .
C117 C 0.8672(5) 0.3580(5) 0.2308(3) 0.073(2) Uani 1 1 d . . . . .
H117 H 0.859795 0.298844 0.250719 0.087 Uiso 1 1 calc R U . . .
C118 C 0.8271(4) 0.4447(4) 0.2401(3) 0.0587(15) Uani 1 1 d . U . . .
C119 C 0.7698(6) 0.4452(6) 0.2800(4) 0.094(2) Uani 1 1 d . U . . .
H119 H 0.749807 0.514311 0.283632 0.113 Uiso 1 1 calc R U . . .
C120 C 0.6984(6) 0.3769(8) 0.2594(4) 0.100(3) Uani 1 1 d . U . . .
H12A H 0.655434 0.393537 0.278968 0.150 Uiso 1 1 calc R U . . .
H12B H 0.716110 0.308117 0.268322 0.150 Uiso 1 1 calc R U . . .
H12C H 0.677033 0.384410 0.217375 0.150 Uiso 1 1 calc R U . . .
C121 C 0.8196(8) 0.4058(10) 0.3421(5) 0.141(4) Uani 1 1 d . U . . .
H12D H 0.783217 0.403731 0.368494 0.211 Uiso 1 1 calc R U . . .
H12E H 0.865556 0.450543 0.357900 0.211 Uiso 1 1 calc R U . . .
H12F H 0.840419 0.338878 0.338110 0.211 Uiso 1 1 calc DR U . . .
C122 C 0.8995(5) 0.6228(6) 0.1377(3) 0.0773(18) Uani 1 1 d . U . . .
H122 H 0.851096 0.665592 0.137961 0.093 Uiso 1 1 calc R U . . .
C123 C 0.8959(6) 0.6016(7) 0.0731(3) 0.097(2) Uani 1 1 d . U . . .
H12G H 0.886461 0.663890 0.051103 0.146 Uiso 1 1 calc R U . . .
H12H H 0.851064 0.555230 0.057336 0.146 Uiso 1 1 calc R U . . .
H12I H 0.947848 0.572310 0.069993 0.146 Uiso 1 1 calc R U . . .
C124 C 0.9722(7) 0.6807(7) 0.1660(4) 0.113(3) Uani 1 1 d . U . . .
H12J H 0.976044 0.739538 0.142534 0.170 Uiso 1 1 calc R U . . .
H12K H 1.021334 0.639723 0.169735 0.170 Uiso 1 1 calc R U . . .
H12L H 0.967915 0.701507 0.204578 0.170 Uiso 1 1 calc R U . . .
C125 C 0.6729(4) 0.8640(4) 0.2518(2) 0.0439(12) Uani 1 1 d . . . . .
C126 C 0.6964(4) 0.9613(4) 0.2413(2) 0.0486(13) Uani 1 1 d . . . . .
C127 C 0.6571(5) 1.0372(4) 0.2641(3) 0.0677(19) Uani 1 1 d . . . . .
H127 H 0.671133 1.104436 0.259117 0.081 Uiso 1 1 calc R U . . .
C128 C 0.5976(5) 1.0157(5) 0.2941(3) 0.077(2) Uani 1 1 d . . . . .
H128 H 0.573228 1.068429 0.310458 0.092 Uiso 1 1 calc R U . . .
C129 C 0.5746(4) 0.9224(5) 0.3001(3) 0.0640(17) Uani 1 1 d . . . . .
H129 H 0.532182 0.910444 0.319106 0.077 Uiso 1 1 calc R U . . .
C130 C 0.6109(4) 0.8418(4) 0.2793(2) 0.0518(14) Uani 1 1 d . . . . .
C131 C 0.5867(4) 0.7355(4) 0.2899(3) 0.0576(15) Uani 1 1 d . . . . .
H131 H 0.593763 0.694220 0.256579 0.069 Uiso 1 1 calc R U . . .
C132 C 0.6416(5) 0.6920(5) 0.3448(3) 0.072(2) Uani 1 1 d . . . . .
H13A H 0.625790 0.622923 0.349148 0.107 Uiso 1 1 calc R U . . .
H13B H 0.635807 0.730755 0.378398 0.107 Uiso 1 1 calc R U . . .
H13C H 0.698714 0.694256 0.342215 0.107 Uiso 1 1 calc R U . . .
C133 C 0.4982(5) 0.7248(6) 0.2932(4) 0.082(2) Uani 1 1 d . . . . .
H13D H 0.486212 0.654611 0.298380 0.123 Uiso 1 1 calc R U . . .
H13E H 0.461718 0.749560 0.257240 0.123 Uiso 1 1 calc R U . . .
H13F H 0.489582 0.763286 0.326157 0.123 Uiso 1 1 calc R U . . .
C134 C 0.7583(4) 0.9851(4) 0.2071(3) 0.0570(15) Uani 1 1 d . . . . .
H134 H 0.755237 0.931343 0.177620 0.068 Uiso 1 1 calc R U . . .
C135 C 0.7409(5) 1.0844(5) 0.1742(4) 0.082(2) Uani 1 1 d . . . . .
H13G H 0.774101 1.088853 0.145851 0.122 Uiso 1 1 calc R U . . .
H13H H 0.754852 1.139555 0.201843 0.122 Uiso 1 1 calc R U . . .
H13I H 0.682735 1.088120 0.154102 0.122 Uiso 1 1 calc R U . . .
C136 C 0.8463(5) 0.9899(7) 0.2433(4) 0.086(2) Uani 1 1 d . . . . .
H13J H 0.882295 1.009393 0.218609 0.129 Uiso 1 1 calc R U . . .
H13K H 0.862833 0.924568 0.260377 0.129 Uiso 1 1 calc R U . . .
H13L H 0.850455 1.038998 0.274364 0.129 Uiso 1 1 calc R U . . .
O2 O 0.6857(2) 0.5426(3) 0.12968(15) 0.0460(9) Uani 1 1 d . . . . .
N21 N 0.5203(3) 0.6404(3) 0.10544(17) 0.0384(9) Uani 1 1 d . . . . .
N22 N 0.5752(3) 0.7031(3) 0.13180(18) 0.0409(10) Uani 1 1 d . . . . .
C201 C 0.6177(3) 0.5024(3) 0.1065(2) 0.0384(11) Uani 1 1 d . . . . .
C202 C 0.5374(3) 0.5463(3) 0.0973(2) 0.0380(11) Uani 1 1 d . . . . .
C203 C 0.4777(3) 0.4722(4) 0.0673(2) 0.0402(12) Uani 1 1 d . . . . .
C204 C 0.5227(3) 0.3873(4) 0.0600(2) 0.0400(12) Uani 1 1 d . . . . .
C205 C 0.6069(4) 0.4016(4) 0.0825(2) 0.0440(12) Uani 1 1 d . . . . .
C206 C 0.6617(4) 0.3265(4) 0.0790(3) 0.0506(14) Uani 1 1 d . . . . .
H206 H 0.718987 0.334159 0.094772 0.061 Uiso 1 1 calc R U . . .
C207 C 0.6282(4) 0.2374(4) 0.0507(3) 0.0567(16) Uani 1 1 d . . . . .
H207 H 0.664220 0.185059 0.046677 0.068 Uiso 1 1 calc R U . . .
C208 C 0.5460(4) 0.2247(4) 0.0292(2) 0.0543(15) Uani 1 1 d . . . . .
H208 H 0.526421 0.163329 0.011218 0.065 Uiso 1 1 calc R U . . .
C209 C 0.4889(4) 0.3001(4) 0.0327(2) 0.0478(13) Uani 1 1 d . . . . .
C210 C 0.4027(4) 0.2991(4) 0.0126(2) 0.0552(15) Uani 1 1 d . . . . .
H210 H 0.375546 0.241510 -0.005808 0.066 Uiso 1 1 calc R U . . .
C211 C 0.3585(4) 0.3809(4) 0.0195(2) 0.0544(14) Uani 1 1 d . . . . .
H211 H 0.300521 0.378705 0.005901 0.065 Uiso 1 1 calc R U . . .
C212 C 0.3955(4) 0.4689(4) 0.0463(2) 0.0475(13) Uani 1 1 d . . . . .
H212 H 0.362924 0.525173 0.049495 0.057 Uiso 1 1 calc R U . . .
C213 C 0.5457(4) 0.8036(4) 0.1236(2) 0.0427(12) Uani 1 1 d . . . . .
C214 C 0.5942(4) 0.8739(4) 0.1057(2) 0.0462(12) Uani 1 1 d . . . . .
H214 H 0.648384 0.857996 0.103852 0.055 Uiso 1 1 calc R U . . .
C215 C 0.5624(4) 0.9676(4) 0.0904(3) 0.0555(15) Uani 1 1 d . . . . .
H215 H 0.595157 1.015798 0.077597 0.067 Uiso 1 1 calc R U . . .
C216 C 0.4854(5) 0.9925(4) 0.0933(3) 0.0643(17) Uani 1 1 d . . . . .
H216 H 0.464549 1.057097 0.082428 0.077 Uiso 1 1 calc R U . . .
C217 C 0.4373(4) 0.9219(5) 0.1125(3) 0.0655(17) Uani 1 1 d . . . . .
H217 H 0.383408 0.938590 0.114677 0.079 Uiso 1 1 calc R U . . .
C218 C 0.4679(4) 0.8274(4) 0.1285(3) 0.0533(15) Uani 1 1 d . . . . .
H218 H 0.435892 0.779875 0.142501 0.064 Uiso 1 1 calc R U . . .
O11 O 1.3107(4) 0.4387(7) 0.5055(4) 0.0944(18) Uani 0.561(2) 1 d D U P A 1
O12 O 1.2121(6) 0.5709(5) 0.4858(4) 0.0990(19) Uani 0.561(2) 1 d D U P A 1
O13 O 1.1998(6) 0.4332(7) 0.4210(3) 0.1003(17) Uani 0.561(2) 1 d D U P A 1
S1 S 1.2295(2) 0.4699(2) 0.47936(16) 0.0755(9) Uani 0.561(2) 1 d D U P A 1
C1 C 1.1682(5) 0.4003(6) 0.5175(4) 0.1007(18) Uani 0.561(2) 1 d D U P A 1
F11 F 1.1899(5) 0.3045(5) 0.5182(4) 0.1056(17) Uani 0.561(2) 1 d D U P A 1
F12 F 1.0898(4) 0.4096(6) 0.4892(4) 0.1106(18) Uani 0.561(2) 1 d D U P A 1
F13 F 1.1803(5) 0.4297(6) 0.5714(3) 0.1141(19) Uani 0.561(2) 1 d D U P A 1
O11' O 1.1183(13) 0.3318(15) 0.4767(9) 0.102(2) Uani 0.184(2) 1 d D U P B 2
O12' O 1.2294(11) 0.3092(14) 0.4323(10) 0.098(2) Uani 0.184(2) 1 d D U P B 2
O13' O 1.1266(13) 0.4311(15) 0.3954(7) 0.101(2) Uani 0.184(2) 1 d D U P B 2
S1' S 1.1699(7) 0.3762(8) 0.4438(5) 0.0971(18) Uani 0.184(2) 1 d D U P B 2
C1' C 1.2288(9) 0.4668(10) 0.4926(6) 0.0994(19) Uani 0.184(2) 1 d D U P B 2
F11' F 1.1814(12) 0.5409(12) 0.5024(9) 0.101(2) Uani 0.184(2) 1 d D U P B 2
F12' F 1.2875(11) 0.5045(14) 0.4701(9) 0.099(2) Uani 0.184(2) 1 d D U P B 2
F13' F 1.2653(13) 0.4253(14) 0.5437(6) 0.104(2) Uani 0.184(2) 1 d D U P B 2
O21 O 0.9112(9) 0.1131(10) 0.4415(7) 0.098(2) Uani 0.254(2) 1 d D U P C 2
O22 O 0.9023(10) 0.2893(9) 0.4376(7) 0.095(3) Uani 0.254(2) 1 d D U P C 2
O23 O 0.8370(10) 0.1939(12) 0.3543(4) 0.094(3) Uani 0.254(2) 1 d D U P C 2
S2 S 0.8650(4) 0.1967(6) 0.4153(3) 0.0820(17) Uani 0.254(2) 1 d D U P C 2
C2 C 0.7736(6) 0.1919(10) 0.4418(5) 0.095(2) Uani 0.254(2) 1 d D U P C 2
F21 F 0.7391(8) 0.1021(9) 0.4318(7) 0.104(2) Uani 0.254(2) 1 d D U P C 2
F22 F 0.7906(9) 0.2094(13) 0.4988(5) 0.100(2) Uani 0.254(2) 1 d D U P C 2
F23 F 0.7190(7) 0.2592(10) 0.4153(7) 0.100(2) Uani 0.254(2) 1 d D U P C 2
C1C C 0.7591(12) 0.2182(14) 0.4508(4) 0.096(2) Uani 0.5 1 d D U P D 1
H1CA H 0.707068 0.235826 0.460540 0.115 Uiso 0.5 1 calc R U P D 1
H1CB H 0.789626 0.280401 0.448846 0.115 Uiso 0.5 1 calc R U P D 1
Cl1 Cl 0.7380(3) 0.1595(3) 0.3839(2) 0.0953(12) Uani 0.5 1 d D U P D 1
Cl2 Cl 0.8168(3) 0.1418(4) 0.5050(2) 0.0942(12) Uani 0.5 1 d D U P D 1

loop_
_atom_site_aniso_label
_atom_site_aniso_U_11
_atom_site_aniso_U_22
_atom_site_aniso_U_33
_atom_site_aniso_U_23
_atom_site_aniso_U_13
_atom_site_aniso_U_12
Pd1 0.0480(3) 0.0306(2) 0.0368(2) -0.00686(14) 0.01297(18) 0.00023(15)
N11 0.045(3) 0.041(2) 0.042(2) -0.0082(19) 0.0157(19) -0.0064(19)
N12 0.050(3) 0.037(2) 0.041(2) -0.0046(19) 0.018(2) -0.0048(19)
C101 0.045(3) 0.044(3) 0.045(3) -0.006(2) 0.016(2) -0.010(2)
C102 0.058(3) 0.038(3) 0.038(3) -0.004(2) 0.018(3) -0.012(2)
C103 0.061(4) 0.048(3) 0.042(3) -0.003(2) 0.018(3) -0.014(3)
C104 0.055(3) 0.061(3) 0.040(3) -0.002(3) 0.016(3) -0.024(3)
C105 0.047(3) 0.054(3) 0.046(3) 0.000(2) 0.012(3) -0.014(3)
C106 0.047(3) 0.064(4) 0.054(3) 0.002(3) 0.013(3) -0.011(3)
C107 0.049(4) 0.109(6) 0.062(4) 0.014(4) 0.011(3) -0.009(4)
C108 0.061(4) 0.104(6) 0.047(4) 0.005(4) 0.003(3) -0.021(4)
C109 0.060(4) 0.083(5) 0.038(3) -0.003(3) 0.014(3) -0.026(3)
C110 0.089(6) 0.092(5) 0.036(3) -0.011(3) 0.012(3) -0.030(4)
C111 0.106(6) 0.071(4) 0.041(3) -0.016(3) 0.025(4) -0.027(4)
C112 0.088(5) 0.054(3) 0.040(3) -0.012(3) 0.023(3) -0.021(3)
C113 0.047(3) 0.042(3) 0.037(3) -0.004(2) 0.006(2) 0.002(2)
C114 0.065(4) 0.068(4) 0.039(3) 0.002(3) 0.020(3) 0.013(3)
C115 0.081(5) 0.076(5) 0.074(4) -0.006(4) 0.031(4) 0.026(4)
C116 0.076(5) 0.063(4) 0.095(6) -0.012(4) 0.027(4) 0.026(4)
C117 0.099(6) 0.041(3) 0.071(4) 0.002(3) 0.008(4) 0.010(3)
C118 0.083(4) 0.043(3) 0.057(3) -0.004(3) 0.030(3) -0.005(3)
C119 0.134(5) 0.070(4) 0.099(4) -0.003(4) 0.068(4) -0.033(4)
C120 0.100(6) 0.115(6) 0.096(5) 0.017(5) 0.046(5) -0.010(5)
C121 0.175(8) 0.160(8) 0.103(6) -0.017(6) 0.063(6) -0.077(7)
C122 0.100(4) 0.088(4) 0.053(3) 0.004(3) 0.036(3) -0.009(4)
C123 0.122(6) 0.118(6) 0.056(4) 0.009(4) 0.030(4) -0.002(5)
C124 0.138(7) 0.116(6) 0.082(5) 0.019(5) 0.019(5) -0.052(5)
C125 0.063(4) 0.035(2) 0.037(3) -0.011(2) 0.018(2) -0.005(2)
C126 0.069(4) 0.034(3) 0.044(3) -0.007(2) 0.016(3) -0.003(2)
C127 0.107(6) 0.038(3) 0.062(4) -0.011(3) 0.026(4) -0.003(3)
C128 0.106(6) 0.064(4) 0.073(4) -0.021(4) 0.047(4) 0.011(4)
C129 0.079(5) 0.068(4) 0.053(4) -0.014(3) 0.033(3) 0.004(3)
C130 0.065(4) 0.055(3) 0.040(3) -0.013(2) 0.020(3) 0.002(3)
C131 0.073(4) 0.052(3) 0.053(3) -0.011(3) 0.026(3) -0.014(3)
C132 0.091(5) 0.072(4) 0.059(4) 0.006(3) 0.032(4) -0.028(4)
C133 0.073(5) 0.095(6) 0.085(5) -0.006(4) 0.033(4) -0.029(4)
C134 0.074(4) 0.044(3) 0.054(3) -0.004(3) 0.017(3) -0.011(3)
C135 0.093(6) 0.059(4) 0.095(6) 0.011(4) 0.026(4) -0.007(4)
C136 0.083(6) 0.098(6) 0.083(5) 0.015(5) 0.032(4) -0.023(5)
O2 0.054(2) 0.0378(18) 0.045(2) -0.0096(16) 0.0106(17) 0.0069(16)
N21 0.049(3) 0.035(2) 0.033(2) -0.0037(17) 0.0134(18) -0.0003(18)
N22 0.057(3) 0.031(2) 0.038(2) -0.0050(18) 0.018(2) 0.0010(19)
C201 0.053(3) 0.028(2) 0.035(2) -0.004(2) 0.010(2) 0.002(2)
C202 0.052(3) 0.031(2) 0.033(2) -0.004(2) 0.015(2) -0.003(2)
C203 0.059(3) 0.036(3) 0.027(2) 0.0027(19) 0.014(2) -0.002(2)
C204 0.062(3) 0.033(2) 0.026(2) 0.002(2) 0.012(2) -0.004(2)
C205 0.067(4) 0.032(2) 0.032(2) -0.003(2) 0.011(2) 0.000(2)
C206 0.067(4) 0.036(3) 0.047(3) -0.006(2) 0.011(3) 0.009(2)
C207 0.082(5) 0.036(3) 0.050(3) -0.005(2) 0.012(3) 0.011(3)
C208 0.090(5) 0.030(3) 0.040(3) -0.005(2) 0.013(3) -0.004(3)
C209 0.079(4) 0.036(3) 0.030(2) -0.001(2) 0.014(3) -0.004(3)
C210 0.080(5) 0.044(3) 0.040(3) -0.008(2) 0.013(3) -0.017(3)
C211 0.063(4) 0.055(3) 0.045(3) -0.006(3) 0.012(3) -0.013(3)
C212 0.059(4) 0.047(3) 0.038(3) -0.003(2) 0.015(3) -0.006(3)
C213 0.062(4) 0.029(2) 0.038(3) -0.005(2) 0.015(2) 0.008(2)
C214 0.056(3) 0.034(3) 0.050(3) -0.002(2) 0.016(3) 0.000(2)
C215 0.071(4) 0.033(3) 0.063(4) -0.002(3) 0.017(3) 0.001(3)
C216 0.088(5) 0.040(3) 0.070(4) 0.003(3) 0.029(4) 0.018(3)
C217 0.071(4) 0.052(3) 0.083(5) 0.001(3) 0.037(4) 0.019(3)
C218 0.060(4) 0.046(3) 0.061(4) 0.000(3) 0.028(3) 0.008(3)
O11 0.090(3) 0.086(3) 0.109(3) 0.010(3) 0.027(3) 0.010(3)
O12 0.102(3) 0.083(3) 0.111(3) 0.011(3) 0.024(3) 0.002(3)
O13 0.102(3) 0.095(3) 0.104(3) 0.005(3) 0.025(3) 0.007(3)
S1 0.082(2) 0.0680(17) 0.0820(19) 0.0174(15) 0.0312(16) 0.0032(15)
C1 0.101(3) 0.092(3) 0.109(3) 0.009(3) 0.025(3) 0.004(3)
F11 0.112(3) 0.088(3) 0.117(3) 0.019(3) 0.029(3) -0.004(3)
F12 0.103(3) 0.101(3) 0.127(3) 0.018(3) 0.026(3) -0.002(3)
F13 0.119(4) 0.109(3) 0.115(4) 0.010(3) 0.031(3) 0.010(3)
O11' 0.104(4) 0.092(4) 0.111(4) 0.009(4) 0.028(4) 0.002(4)
O12' 0.099(4) 0.089(4) 0.108(4) 0.009(4) 0.027(4) 0.005(4)
O13' 0.101(4) 0.091(4) 0.111(4) 0.008(4) 0.026(4) 0.004(4)
S1' 0.099(3) 0.087(3) 0.107(3) 0.009(3) 0.028(3) 0.005(3)
C1' 0.100(3) 0.090(3) 0.109(3) 0.011(3) 0.027(3) 0.005(3)
F11' 0.101(4) 0.094(4) 0.109(4) 0.008(3) 0.028(3) 0.005(3)
F12' 0.100(4) 0.092(4) 0.108(4) 0.010(4) 0.027(4) 0.003(4)
F13' 0.104(3) 0.093(3) 0.112(4) 0.013(3) 0.025(3) 0.003(3)
O21 0.109(4) 0.095(4) 0.085(4) 0.001(4) 0.014(4) -0.017(4)
O22 0.104(5) 0.095(5) 0.081(5) -0.004(5) 0.016(5) -0.021(5)
O23 0.105(5) 0.095(4) 0.078(4) -0.009(4) 0.015(4) -0.014(4)
S2 0.087(3) 0.085(3) 0.071(3) -0.003(3) 0.015(3) -0.009(3)
C2 0.107(4) 0.092(4) 0.081(4) -0.005(4) 0.016(4) -0.020(4)
F21 0.114(4) 0.099(4) 0.092(4) -0.001(4) 0.016(4) -0.019(4)
F22 0.109(4) 0.100(4) 0.088(4) -0.001(4) 0.018(4) -0.016(4)
F23 0.108(4) 0.101(4) 0.087(4) -0.005(4) 0.017(4) -0.011(4)
C1C 0.109(4) 0.091(4) 0.082(4) -0.004(4) 0.014(4) -0.019(4)
Cl1 0.118(3) 0.088(2) 0.077(2) -0.0097(18) 0.017(2) -0.018(2)
Cl2 0.108(3) 0.085(2) 0.086(2) -0.007(2) 0.015(2) -0.017(2)

loop_
_atom_type_symbol
_atom_type_description
_atom_type_scat_dispersion_real
_atom_type_scat_dispersion_imag
_atom_type_scat_source
C C 0.0033 0.0016 'International Tables Vol C Tables 4.2.6.8 and 6.1.1.4'
H H 0.0000 0.0000 'International Tables Vol C Tables 4.2.6.8 and 6.1.1.4'
N N 0.0061 0.0033 'International Tables Vol C Tables 4.2.6.8 and 6.1.1.4'
O O 0.0106 0.0060 'International Tables Vol C Tables 4.2.6.8 and 6.1.1.4'
Cl Cl 0.1484 0.1585 'International Tables Vol C Tables 4.2.6.8 and 6.1.1.4'
F F 0.0171 0.0103 'International Tables Vol C Tables 4.2.6.8 and 6.1.1.4'
S S 0.1246 0.1234 'International Tables Vol C Tables 4.2.6.8 and 6.1.1.4'
Pd Pd -0.9988 1.0072 'International Tables Vol C Tables 4.2.6.8 and 6.1.1.4'

loop_
_geom_angle_atom_site_label_1
_geom_angle_atom_site_label_2
_geom_angle_atom_site_label_3
_geom_angle
_geom_angle_site_symmetry_1
_geom_angle_site_symmetry_3
_geom_angle_publ_flag
N11 Pd1 N12 80.62(17) . . yes
O2 Pd1 N11 85.47(16) . . yes
O2 Pd1 N12 165.37(16) . . yes
O2 Pd1 N22 91.40(16) . . yes
N22 Pd1 N11 174.26(16) . . yes
N22 Pd1 N12 102.06(17) . . yes
C101 N11 Pd1 113.4(4) . . ?
C101 N11 C113 120.1(5) . . ?
C113 N11 Pd1 126.0(3) . . ?
C102 N12 Pd1 110.3(3) . . ?
C102 N12 C125 114.8(4) . . ?
C125 N12 Pd1 133.7(4) . . ?
N11 C101 C102 117.0(5) . . ?
N11 C101 C105 134.4(5) . . ?
C105 C101 C102 108.4(5) . . ?
N12 C102 C101 118.2(5) . . ?
N12 C102 C103 135.0(5) . . ?
C103 C102 C101 106.7(5) . . ?
C104 C103 C102 105.4(5) . . ?
C112 C103 C102 134.5(6) . . ?
C112 C103 C104 120.1(6) . . ?
C105 C104 C103 114.3(5) . . ?
C105 C104 C109 122.4(6) . . ?
C109 C104 C103 123.3(6) . . ?
C104 C105 C101 105.2(5) . . ?
C106 C105 C101 134.7(5) . . ?
C106 C105 C104 120.1(6) . . ?
C105 C106 H106 121.4 . . ?
C105 C106 C107 117.1(6) . . ?
C107 C106 H106 121.4 . . ?
C106 C107 H107 118.6 . . ?
C108 C107 C106 122.9(7) . . ?
C108 C107 H107 118.6 . . ?
C107 C108 H108 119.2 . . ?
C107 C108 C109 121.6(6) . . ?
C109 C108 H108 119.2 . . ?
C108 C109 C104 115.9(6) . . ?
C108 C109 C110 128.6(6) . . ?
C110 C109 C104 115.5(7) . . ?
C109 C110 H110 119.0 . . ?
C111 C110 C109 122.1(6) . . ?
C111 C110 H110 119.0 . . ?
C110 C111 H111 118.7 . . ?
C110 C111 C112 122.5(6) . . ?
C112 C111 H111 118.7 . . ?
C103 C112 C111 116.5(7) . . ?
C103 C112 H112 121.7 . . ?
C111 C112 H112 121.7 . . ?
C114 C113 N11 118.9(5) . . ?
C114 C113 C118 123.5(5) . . ?
C118 C113 N11 117.6(5) . . ?
C113 C114 C115 116.9(6) . . ?
C113 C114 C122 120.6(6) . . ?
C115 C114 C122 122.5(6) . . ?
C114 C115 H115 119.2 . . ?
C116 C115 C114 121.7(7) . . ?
C116 C115 H115 119.2 . . ?
C115 C116 H116 119.8 . . ?
C115 C116 C117 120.3(6) . . ?
C117 C116 H116 119.8 . . ?
C116 C117 H117 119.6 . . ?
C116 C117 C118 120.8(7) . . ?
C118 C117 H117 119.6 . . ?
C113 C118 C119 122.4(6) . . ?
C117 C118 C113 116.7(6) . . ?
C117 C118 C119 120.9(6) . . ?
C118 C119 H119 109.8 . . ?
C118 C119 C121 108.0(8) . . ?
C120 C119 C118 112.2(7) . . ?
C120 C119 H119 109.8 . . ?
C120 C119 C121 107.1(7) . . ?
C121 C119 H119 109.8 . . ?
C119 C120 H12A 109.5 . . ?
C119 C120 H12B 109.5 . . ?
C119 C120 H12C 109.5 . . ?
H12A C120 H12B 109.5 . . ?
H12A C120 H12C 109.5 . . ?
H12B C120 H12C 109.5 . . ?
C119 C121 H12D 109.5 . . ?
C119 C121 H12E 109.5 . . ?
C119 C121 H12F 109.5 . . ?
H12D C121 H12E 109.5 . . ?
H12D C121 H12F 109.5 . . ?
H12E C121 H12F 109.5 . . ?
C114 C122 H122 106.3 . . ?
C114 C122 C123 112.2(7) . . ?
C123 C122 H122 106.3 . . ?
C124 C122 C114 113.0(7) . . ?
C124 C122 H122 106.3 . . ?
C124 C122 C123 112.0(7) . . ?
C122 C123 H12G 109.5 . . ?
C122 C123 H12H 109.5 . . ?
C122 C123 H12I 109.5 . . ?
H12G C123 H12H 109.5 . . ?
H12G C123 H12I 109.5 . . ?
H12H C123 H12I 109.5 . . ?
C122 C124 H12J 109.5 . . ?
C122 C124 H12K 109.5 . . ?
C122 C124 H12L 109.5 . . ?
H12J C124 H12K 109.5 . . ?
H12J C124 H12L 109.5 . . ?
H12K C124 H12L 109.5 . . ?
C126 C125 N12 118.7(5) . . ?
C130 C125 N12 117.2(5) . . ?
C130 C125 C126 123.9(5) . . ?
C125 C126 C134 123.8(5) . . ?
C127 C126 C125 115.4(5) . . ?
C127 C126 C134 120.8(5) . . ?
C126 C127 H127 119.5 . . ?
C126 C127 C128 121.1(6) . . ?
C128 C127 H127 119.5 . . ?
C127 C128 H128 119.5 . . ?
C129 C128 C127 120.9(6) . . ?
C129 C128 H128 119.5 . . ?
C128 C129 H129 119.0 . . ?
C128 C129 C130 122.0(6) . . ?
C130 C129 H129 119.0 . . ?
C125 C130 C131 122.7(5) . . ?
C129 C130 C125 116.5(6) . . ?
C129 C130 C131 120.8(6) . . ?
C130 C131 H131 107.5 . . ?
C132 C131 C130 111.9(5) . . ?
C132 C131 H131 107.5 . . ?
C132 C131 C133 108.4(6) . . ?
C133 C131 C130 113.8(6) . . ?
C133 C131 H131 107.5 . . ?
C131 C132 H13A 109.5 . . ?
C131 C132 H13B 109.5 . . ?
C131 C132 H13C 109.5 . . ?
H13A C132 H13B 109.5 . . ?
H13A C132 H13C 109.5 . . ?
H13B C132 H13C 109.5 . . ?
C131 C133 H13D 109.5 . . ?
C131 C133 H13E 109.5 . . ?
C131 C133 H13F 109.5 . . ?
H13D C133 H13E 109.5 . . ?
H13D C133 H13F 109.5 . . ?
H13E C133 H13F 109.5 . . ?
C126 C134 H134 107.6 . . ?
C126 C134 C135 112.9(6) . . ?
C126 C134 C136 114.3(5) . . ?
C135 C134 H134 107.6 . . ?
C136 C134 H134 107.6 . . ?
C136 C134 C135 106.7(6) . . ?
C134 C135 H13G 109.5 . . ?
C134 C135 H13H 109.5 . . ?
C134 C135 H13I 109.5 . . ?
H13G C135 H13H 109.5 . . ?
H13G C135 H13I 109.5 . . ?
H13H C135 H13I 109.5 . . ?
C134 C136 H13J 109.5 . . ?
C134 C136 H13K 109.5 . . ?
C134 C136 H13L 109.5 . . ?
H13J C136 H13K 109.5 . . ?
H13J C136 H13L 109.5 . . ?
H13K C136 H13L 109.5 . . ?
C201 O2 Pd1 120.5(3) . . ?
N22 N21 C202 122.6(5) . . ?
N21 N22 Pd1 125.3(3) . . ?
N21 N22 C213 111.4(4) . . ?
C213 N22 Pd1 123.1(3) . . ?
O2 C201 C202 127.3(4) . . ?
O2 C201 C205 125.3(5) . . ?
C202 C201 C205 107.4(4) . . ?
N21 C202 C201 126.9(5) . . ?
N21 C202 C203 125.0(5) . . ?
C201 C202 C203 107.4(4) . . ?
C204 C203 C202 106.6(5) . . ?
C212 C203 C202 135.8(5) . . ?
C212 C203 C204 117.6(5) . . ?
C205 C204 C203 111.6(4) . . ?
C209 C204 C203 124.9(5) . . ?
C209 C204 C205 123.5(5) . . ?
C204 C205 C201 107.0(5) . . ?
C206 C205 C201 132.7(5) . . ?
C206 C205 C204 120.3(5) . . ?
C205 C206 H206 121.6 . . ?
C205 C206 C207 116.8(6) . . ?
C207 C206 H206 121.6 . . ?
C206 C207 H207 119.0 . . ?
C208 C207 C206 122.1(6) . . ?
C208 C207 H207 119.0 . . ?
C207 C208 H208 119.0 . . ?
C207 C208 C209 122.0(5) . . ?
C209 C208 H208 119.0 . . ?
C204 C209 C208 115.3(6) . . ?
C204 C209 C210 115.7(5) . . ?
C210 C209 C208 129.0(5) . . ?
C209 C210 H210 120.0 . . ?
C211 C210 C209 119.9(5) . . ?
C211 C210 H210 120.0 . . ?
C210 C211 H211 118.7 . . ?
C210 C211 C212 122.5(6) . . ?
C212 C211 H211 118.7 . . ?
C203 C212 C211 119.4(6) . . ?
C203 C212 H212 120.3 . . ?
C211 C212 H212 120.3 . . ?
C214 C213 N22 118.3(5) . . ?
C218 C213 N22 120.7(5) . . ?
C218 C213 C214 120.8(5) . . ?
C213 C214 H214 120.5 . . ?
C215 C214 C213 119.0(6) . . ?
C215 C214 H214 120.5 . . ?
C214 C215 H215 119.2 . . ?
C216 C215 C214 121.6(6) . . ?
C216 C215 H215 119.2 . . ?
C215 C216 H216 120.4 . . ?
C215 C216 C217 119.3(6) . . ?
C217 C216 H216 120.4 . . ?
C216 C217 H217 119.8 . . ?
C218 C217 C216 120.3(6) . . ?
C218 C217 H217 119.8 . . ?
C213 C218 C217 119.0(6) . . ?
C213 C218 H218 120.5 . . ?
C217 C218 H218 120.5 . . ?
O11 S1 O13 112.8(5) . . ?
O11 S1 C1 103.7(4) . . ?
O12 S1 O11 116.2(5) . . ?
O12 S1 O13 113.8(5) . . ?
O12 S1 C1 106.7(5) . . ?
O13 S1 C1 101.7(5) . . ?
F11 C1 S1 108.5(6) . . ?
F12 C1 S1 108.5(6) . . ?
F12 C1 F11 109.3(7) . . ?
F13 C1 S1 111.6(6) . . ?
F13 C1 F11 107.6(7) . . ?
F13 C1 F12 111.1(7) . . ?
O11' S1' C1' 104.0(7) . . ?
O12' S1' O11' 113.1(7) . . ?
O12' S1' C1' 104.5(7) . . ?
O13' S1' O11' 113.7(7) . . ?
O13' S1' O12' 114.9(7) . . ?
O13' S1' C1' 105.2(7) . . ?
F11' C1' S1' 111.1(8) . . ?
F11' C1' F12' 108.7(8) . . ?
F11' C1' F13' 108.2(8) . . ?
F12' C1' S1' 110.1(8) . . ?
F12' C1' F13' 107.7(8) . . ?
F13' C1' S1' 111.0(8) . . ?
O21 S2 O22 112.5(7) . . ?
O21 S2 C2 104.0(6) . . ?
O22 S2 C2 103.6(6) . . ?
O23 S2 O21 115.9(7) . . ?
O23 S2 O22 114.0(7) . . ?
O23 S2 C2 105.2(7) . . ?
F21 C2 S2 110.0(7) . . ?
F22 C2 S2 111.2(8) . . ?
F22 C2 F21 108.2(8) . . ?
F23 C2 S2 111.1(8) . . ?
F23 C2 F21 108.2(8) . . ?
F23 C2 F22 108.0(8) . . ?
H1CA C1C H1CB 108.0 . . ?
Cl1 C1C H1CA 109.4 . . ?
Cl1 C1C H1CB 109.4 . . ?
Cl1 C1C Cl2 111.1(11) . . ?
Cl2 C1C H1CA 109.4 . . ?
Cl2 C1C H1CB 109.4 . . ?

loop_
_geom_bond_atom_site_label_1
_geom_bond_atom_site_label_2
_geom_bond_distance
_geom_bond_site_symmetry_2
_geom_bond_publ_flag
Pd1 N11 2.039(4) . yes
Pd1 N12 2.099(4) . yes
Pd1 O2 1.989(3) . yes
Pd1 N22 2.007(5) . yes
N11 C101 1.280(7) . ?
N11 C113 1.431(7) . ?
N12 C102 1.291(7) . ?
N12 C125 1.445(7) . ?
C101 C102 1.485(8) . ?
C101 C105 1.463(8) . ?
C102 C103 1.472(7) . ?
C103 C104 1.418(9) . ?
C103 C112 1.389(8) . ?
C104 C105 1.405(8) . ?
C104 C109 1.412(8) . ?
C105 C106 1.390(9) . ?
C106 H106 0.9500 . ?
C106 C107 1.412(9) . ?
C107 H107 0.9500 . ?
C107 C108 1.353(11) . ?
C108 H108 0.9500 . ?
C108 C109 1.411(11) . ?
C109 C110 1.411(10) . ?
C110 H110 0.9500 . ?
C110 C111 1.365(11) . ?
C111 H111 0.9500 . ?
C111 C112 1.445(9) . ?
C112 H112 0.9500 . ?
C113 C114 1.388(8) . ?
C113 C118 1.400(8) . ?
C114 C115 1.394(9) . ?
C114 C122 1.510(9) . ?
C115 H115 0.9500 . ?
C115 C116 1.359(11) . ?
C116 H116 0.9500 . ?
C116 C117 1.391(11) . ?
C117 H117 0.9500 . ?
C117 C118 1.395(9) . ?
C118 C119 1.513(10) . ?
C119 H119 1.0000 . ?
C119 C120 1.496(12) . ?
C119 C121 1.599(15) . ?
C120 H12A 0.9800 . ?
C120 H12B 0.9800 . ?
C120 H12C 0.9800 . ?
C121 H12D 0.9800 . ?
C121 H12E 0.9800 . ?
C121 H12F 0.9800 . ?
C122 H122 1.0000 . ?
C122 C123 1.550(10) . ?
C122 C124 1.467(12) . ?
C123 H12G 0.9800 . ?
C123 H12H 0.9800 . ?
C123 H12I 0.9800 . ?
C124 H12J 0.9800 . ?
C124 H12K 0.9800 . ?
C124 H12L 0.9800 . ?
C125 C126 1.409(7) . ?
C125 C130 1.396(8) . ?
C126 C127 1.398(8) . ?
C126 C134 1.509(9) . ?
C127 H127 0.9500 . ?
C127 C128 1.399(10) . ?
C128 H128 0.9500 . ?
C128 C129 1.332(10) . ?
C129 H129 0.9500 . ?
C129 C130 1.395(8) . ?
C130 C131 1.526(8) . ?
C131 H131 1.0000 . ?
C131 C132 1.518(10) . ?
C131 C133 1.520(9) . ?
C132 H13A 0.9800 . ?
C132 H13B 0.9800 . ?
C132 H13C 0.9800 . ?
C133 H13D 0.9800 . ?
C133 H13E 0.9800 . ?
C133 H13F 0.9800 . ?
C134 H134 1.0000 . ?
C134 C135 1.540(9) . ?
C134 C136 1.520(10) . ?
C135 H13G 0.9800 . ?
C135 H13H 0.9800 . ?
C135 H13I 0.9800 . ?
C136 H13J 0.9800 . ?
C136 H13K 0.9800 . ?
C136 H13L 0.9800 . ?
O2 C201 1.265(6) . ?
N21 N22 1.293(6) . ?
N21 C202 1.324(6) . ?
N22 C213 1.438(6) . ?
C201 C202 1.443(7) . ?
C201 C205 1.465(7) . ?
C202 C203 1.470(7) . ?
C203 C204 1.405(7) . ?
C203 C212 1.351(8) . ?
C204 C205 1.401(8) . ?
C204 C209 1.393(7) . ?
C205 C206 1.387(8) . ?
C206 H206 0.9500 . ?
C206 C207 1.422(8) . ?
C207 H207 0.9500 . ?
C207 C208 1.364(9) . ?
C208 H208 0.9500 . ?
C208 C209 1.417(8) . ?
C209 C210 1.413(9) . ?
C210 H210 0.9500 . ?
C210 C211 1.362(9) . ?
C211 H211 0.9500 . ?
C211 C212 1.415(8) . ?
C212 H212 0.9500 . ?
C213 C214 1.386(8) . ?
C213 C218 1.382(8) . ?
C214 H214 0.9500 . ?
C214 C215 1.384(8) . ?
C215 H215 0.9500 . ?
C215 C216 1.357(9) . ?
C216 H216 0.9500 . ?
C216 C217 1.398(9) . ?
C217 H217 0.9500 . ?
C217 C218 1.389(8) . ?
C218 H218 0.9500 . ?
O11 S1 1.420(6) . ?
O12 S1 1.407(6) . ?
O13 S1 1.441(7) . ?
S1 C1 1.798(7) . ?
C1 F11 1.340(8) . ?
C1 F12 1.331(8) . ?
C1 F13 1.308(8) . ?
O11' S1' 1.437(9) . ?
O12' S1' 1.425(9) . ?
O13' S1' 1.410(9) . ?
S1' C1' 1.802(8) . ?
C1' F11' 1.333(9) . ?
C1' F12' 1.337(9) . ?
C1' F13' 1.341(9) . ?
O21 S2 1.422(8) . ?
O22 S2 1.437(8) . ?
O23 S2 1.409(8) . ?
S2 C2 1.805(8) . ?
C2 F21 1.337(9) . ?
C2 F22 1.337(9) . ?
C2 F23 1.332(9) . ?
C1C H1CA 0.9900 . ?
C1C H1CB 0.9900 . ?
C1C Cl1 1.733(13) . ?
C1C Cl2 1.745(13) . ?
